data_2230376
loop_
_publ_author_name
'Bahron, Hadariah'
'Mohd Tajuddin, Amalina'
'Ibrahim, Wan Nazihah Wan'
'Hemamalini, Madhukar'
'Fun, Hoong-Kun'

_publ_section_title
;
 Bis{2-[(<i>E</i>)-(4-fluorobenzyl)iminomethyl]-6-methoxyphenolato}palladium(II)
;
_journal_coeditor_code IS2710
_journal_issue 6
_journal_name_full 'Acta Crystallographica Section E'
_journal_page_first m759
_journal_page_last m760
_journal_paper_doi 10.1107/S1600536811017739
_journal_volume 67
_journal_year 2011
_chemical_formula_iupac '[Pd (C15 H13 F N O2)2]'
_chemical_formula_moiety 'C30 H26 F2 N2 O4 Pd'
_chemical_formula_sum 'C30 H26 F2 N2 O4 Pd'
_chemical_formula_weight 622.93
_chemical_name_systematic
;
Bis{2-[(<i>E</i>)-(4-fluorobenzyl)iminomethyl]-6-methoxyphenolato}palladium(II)
;
_space_group_IT_number 2
_symmetry_cell_setting triclinic
_symmetry_space_group_name_Hall '-P 1'
_symmetry_space_group_name_H-M 'P -1'
_atom_sites_solution_hydrogens geom
_atom_sites_solution_primary direct
_atom_sites_solution_secondary difmap
_audit_creation_method SHELXL-97
_cell_angle_alpha 109.5500(10)
_cell_angle_beta 98.3680(10)
_cell_angle_gamma 90.0540(10)
_cell_formula_units_Z 2
_cell_length_a 10.0025(4)
_cell_length_b 11.0082(4)
_cell_length_c 12.3152(4)
_cell_measurement_reflns_used 9774
_cell_measurement_temperature 100.0(10)
_cell_measurement_theta_max 35.13
_cell_measurement_theta_min 2.50
_cell_volume 1262.45(8)
_computing_cell_refinement 'SAINT (Bruker, 2009)'
_computing_data_collection 'APEX2 (Bruker, 2009)'
_computing_data_reduction 'SAINT (Bruker, 2009)'
_computing_molecular_graphics 'SHELXTL (Sheldrick, 2008)'
_computing_publication_material 'SHELXTL (Sheldrick, 2008) and PLATON (Spek, 2009)'
_computing_structure_refinement 'SHELXTL (Sheldrick, 2008)'
_computing_structure_solution 'SHELXTL (Sheldrick, 2008)'
_diffrn_ambient_temperature 100.0(10)
_diffrn_measured_fraction_theta_full 0.979
_diffrn_measured_fraction_theta_max 0.979
_diffrn_measurement_device_type
;
Bruker SMART APEXII CCD area-detector
;
_diffrn_measurement_method '\f and \w'
_diffrn_radiation_monochromator graphite
_diffrn_radiation_source 'fine-focus sealed tube'
_diffrn_radiation_type MoK\a
_diffrn_radiation_wavelength 0.71073
_diffrn_reflns_av_R_equivalents 0.0268
_diffrn_reflns_av_sigmaI/netI 0.0244
_diffrn_reflns_limit_h_max 16
_diffrn_reflns_limit_h_min -15
_diffrn_reflns_limit_k_max 17
_diffrn_reflns_limit_k_min -17
_diffrn_reflns_limit_l_max 19
_diffrn_reflns_limit_l_min -19
_diffrn_reflns_number 39095
_diffrn_reflns_theta_full 35.23
_diffrn_reflns_theta_max 35.23
_diffrn_reflns_theta_min 1.78
_diffrn_standards_number 0
_exptl_absorpt_coefficient_mu 0.791
_exptl_absorpt_correction_T_max 0.8852
_exptl_absorpt_correction_T_min 0.6769
_exptl_absorpt_correction_type multi-scan
_exptl_absorpt_process_details '(SADABS; Bruker, 2009)'
_exptl_crystal_colour yellow
_exptl_crystal_density_diffrn 1.639
_exptl_crystal_density_method 'not measured'
_exptl_crystal_description block
_exptl_crystal_F_000 632
_exptl_crystal_size_max 0.54
_exptl_crystal_size_mid 0.19
_exptl_crystal_size_min 0.16
_refine_diff_density_max 1.952
_refine_diff_density_min -1.721
_refine_ls_extinction_method none
_refine_ls_goodness_of_fit_ref 1.030
_refine_ls_hydrogen_treatment constr
_refine_ls_matrix_type full
_refine_ls_number_parameters 354
_refine_ls_number_reflns 11056
_refine_ls_number_restraints 0
_refine_ls_restrained_S_all 1.030
_refine_ls_R_factor_all 0.0336
_refine_ls_R_factor_gt 0.0291
_refine_ls_shift/su_max 0.001
_refine_ls_shift/su_mean 0.000
_refine_ls_structure_factor_coef Fsqd
_refine_ls_weighting_details 'calc w=1/[\s^2^(Fo^2^)+(0.0422P)^2^+0.7245P] where P=(Fo^2^+2Fc^2^)/3'
_refine_ls_weighting_scheme calc
_refine_ls_wR_factor_gt 0.0768
_refine_ls_wR_factor_ref 0.0810
_reflns_number_gt 9774
_reflns_number_total 11056
_reflns_threshold_expression I>2\s(I)
_cod_data_source_file is2710.cif
_cod_data_source_block I
_cod_database_code 2230376
_cod_database_fobs_code 2230376

loop_
_symmetry_equiv_pos_as_xyz
'x, y, z'
'-x, -y, -z'

loop_
_atom_site_type_symbol
_atom_site_label
_atom_site_fract_x
_atom_site_fract_y
_atom_site_fract_z
_atom_site_U_iso_or_equiv
_atom_site_adp_type
_atom_site_calc_flag
_atom_site_refinement_flags
_atom_site_occupancy
_atom_site_symmetry_multiplicity
_atom_site_disorder_assembly
_atom_site_disorder_group
Pd Pd1 0.248588(8) -0.003817(7) -0.004344(7) 0.01066(3) Uani d . 1 1 . .
F F1 0.27490(11) -0.29889(9) 0.45715(8) 0.02764(19) Uani d . 1 1 . .
F F2 0.20856(10) 0.27200(9) -0.47652(8) 0.02562(18) Uani d . 1 1 . .
O O1 0.36986(10) 0.15058(9) 0.03227(8) 0.01505(15) Uani d . 1 1 . .
O O2 0.12766(10) -0.15832(9) -0.03987(8) 0.01526(16) Uani d . 1 1 . .
O O3 0.54754(10) 0.32234(9) 0.03930(9) 0.01810(17) Uani d . 1 1 . .
O O4 -0.04950(10) -0.33148(9) -0.04619(9) 0.01818(17) Uani d . 1 1 . .
N N1 0.17806(10) 0.06583(10) 0.14915(9) 0.01244(16) Uani d . 1 1 . .
N N2 0.31884(10) -0.07394(10) -0.15808(9) 0.01247(16) Uani d . 1 1 . .
C C1 0.39256(12) 0.24727(11) 0.13077(10) 0.01246(18) Uani d . 1 1 . .
C C2 0.49156(12) 0.34497(11) 0.13870(10) 0.01365(19) Uani d . 1 1 . .
C C3 0.52321(13) 0.45087(12) 0.23893(11) 0.0169(2) Uani d . 1 1 . .
H H3A 0.5896 0.5145 0.2426 0.020 Uiso calc R 1 1 . .
C C4 0.45737(14) 0.46504(13) 0.33603(12) 0.0196(2) Uani d . 1 1 . .
H H4A 0.4803 0.5375 0.4052 0.023 Uiso calc R 1 1 . .
C C5 0.36016(14) 0.37416(12) 0.33048(11) 0.0175(2) Uani d . 1 1 . .
H H5A 0.3150 0.3850 0.3956 0.021 Uiso calc R 1 1 . .
C C6 0.32634(12) 0.26388(11) 0.22825(10) 0.01328(18) Uani d . 1 1 . .
C C7 0.22130(12) 0.17496(11) 0.22910(10) 0.01358(18) Uani d . 1 1 . .
H H7A 0.1783 0.1991 0.2966 0.016 Uiso calc R 1 1 . .
C C8 0.07085(12) -0.00674(11) 0.17704(10) 0.01394(19) Uani d . 1 1 . .
H H8A 0.0179 -0.0646 0.1035 0.017 Uiso calc R 1 1 . .
H H8B 0.0085 0.0549 0.2194 0.017 Uiso calc R 1 1 . .
C C9 0.12744(12) -0.08626(11) 0.25037(10) 0.01400(19) Uani d . 1 1 . .
C C10 0.05718(13) -0.09792(12) 0.33660(11) 0.0178(2) Uani d . 1 1 . .
H H10A -0.0246 -0.0551 0.3486 0.021 Uiso calc R 1 1 . .
C C11 0.10491(15) -0.17143(13) 0.40555(12) 0.0207(2) Uani d . 1 1 . .
H H11A 0.0562 -0.1801 0.4635 0.025 Uiso calc R 1 1 . .
C C12 0.22457(15) -0.23096(12) 0.38736(11) 0.0196(2) Uani d . 1 1 . .
C C13 0.29778(15) -0.22301(12) 0.30226(11) 0.0196(2) Uani d . 1 1 . .
H H13A 0.3797 -0.2658 0.2913 0.023 Uiso calc R 1 1 . .
C C14 0.24736(13) -0.15024(12) 0.23327(11) 0.0171(2) Uani d . 1 1 . .
H H14A 0.2952 -0.1441 0.1739 0.021 Uiso calc R 1 1 . .
C C15 0.64506(14) 0.41740(13) 0.04021(12) 0.0192(2) Uani d . 1 1 . .
H H15A 0.6772 0.3917 -0.0354 0.029 Uiso calc R 1 1 . .
H H15B 0.7216 0.4250 0.1021 0.029 Uiso calc R 1 1 . .
H H15C 0.6034 0.5008 0.0546 0.029 Uiso calc R 1 1 . .
C C16 0.10422(12) -0.25480(11) -0.13811(10) 0.01267(18) Uani d . 1 1 . .
C C17 0.00590(12) -0.35324(11) -0.14546(11) 0.01388(19) Uani d . 1 1 . .
C C18 -0.02515(13) -0.45995(12) -0.24528(11) 0.0170(2) Uani d . 1 1 . .
H H18A -0.0909 -0.5239 -0.2485 0.020 Uiso calc R 1 1 . .
C C19 0.04061(15) -0.47427(12) -0.34260(12) 0.0191(2) Uani d . 1 1 . .
H H19A 0.0184 -0.5473 -0.4114 0.023 Uiso calc R 1 1 . .
C C20 0.13651(14) -0.38259(12) -0.33769(11) 0.0175(2) Uani d . 1 1 . .
H H20A 0.1815 -0.3935 -0.4029 0.021 Uiso calc R 1 1 . .
C C21 0.16949(12) -0.27135(11) -0.23629(10) 0.01365(19) Uani d . 1 1 . .
C C22 0.27473(12) -0.18294(11) -0.23782(10) 0.01387(19) Uani d . 1 1 . .
H H22A 0.3171 -0.2074 -0.3056 0.017 Uiso calc R 1 1 . .
C C23 0.42827(12) -0.00312(11) -0.18626(10) 0.01336(18) Uani d . 1 1 . .
H H23A 0.4913 -0.0655 -0.2266 0.016 Uiso calc R 1 1 . .
H H23B 0.4799 0.0567 -0.1130 0.016 Uiso calc R 1 1 . .
C C24 0.37152(12) 0.07264(11) -0.26307(10) 0.01318(18) Uani d . 1 1 . .
C C25 0.37981(13) 0.02717(12) -0.38181(10) 0.0167(2) Uani d . 1 1 . .
H H25A 0.4228 -0.0510 -0.4136 0.020 Uiso calc R 1 1 . .
C C26 0.32631(14) 0.09414(13) -0.45479(11) 0.0190(2) Uani d . 1 1 . .
H H26A 0.3325 0.0630 -0.5356 0.023 Uiso calc R 1 1 . .
C C27 0.26401(14) 0.20716(13) -0.40591(11) 0.0173(2) Uani d . 1 1 . .
C C28 0.25358(14) 0.25643(12) -0.28829(11) 0.0173(2) Uani d . 1 1 . .
H H28A 0.2099 0.3344 -0.2573 0.021 Uiso calc R 1 1 . .
C C29 0.30892(13) 0.18839(11) -0.21691(10) 0.0158(2) Uani d . 1 1 . .
H H29A 0.3041 0.2210 -0.1358 0.019 Uiso calc R 1 1 . .
C C30 -0.14487(14) -0.42819(13) -0.04730(13) 0.0194(2) Uani d . 1 1 . .
H H30A -0.1760 -0.4041 0.0286 0.029 Uiso calc R 1 1 . .
H H30B -0.1019 -0.5110 -0.0629 0.029 Uiso calc R 1 1 . .
H H30C -0.2223 -0.4360 -0.1084 0.029 Uiso calc R 1 1 . .

loop_
_atom_site_aniso_label
_atom_site_aniso_U_11
_atom_site_aniso_U_22
_atom_site_aniso_U_33
_atom_site_aniso_U_12
_atom_site_aniso_U_13
_atom_site_aniso_U_23
Pd1 0.01183(4) 0.00891(4) 0.01172(4) -0.00181(3) 0.00113(3) 0.00440(3)
F1 0.0435(6) 0.0223(4) 0.0244(4) 0.0072(4) 0.0073(4) 0.0166(3)
F2 0.0345(5) 0.0268(4) 0.0219(4) 0.0067(4) 0.0042(3) 0.0165(3)
O1 0.0188(4) 0.0115(3) 0.0142(4) -0.0055(3) 0.0029(3) 0.0033(3)
O2 0.0182(4) 0.0113(3) 0.0152(4) -0.0052(3) 0.0033(3) 0.0028(3)
O3 0.0202(4) 0.0147(4) 0.0195(4) -0.0066(3) 0.0049(3) 0.0052(3)
O4 0.0190(4) 0.0145(4) 0.0217(4) -0.0050(3) 0.0063(3) 0.0058(3)
N1 0.0132(4) 0.0117(4) 0.0136(4) -0.0011(3) 0.0019(3) 0.0059(3)
N2 0.0137(4) 0.0114(4) 0.0137(4) -0.0011(3) 0.0023(3) 0.0059(3)
C1 0.0134(4) 0.0099(4) 0.0144(4) -0.0013(3) 0.0005(3) 0.0052(3)
C2 0.0144(5) 0.0110(4) 0.0158(5) -0.0023(3) 0.0011(4) 0.0055(4)
C3 0.0175(5) 0.0113(4) 0.0200(5) -0.0038(4) 0.0007(4) 0.0035(4)
C4 0.0223(6) 0.0140(5) 0.0191(5) -0.0034(4) 0.0022(4) 0.0018(4)
C5 0.0211(5) 0.0134(5) 0.0163(5) -0.0024(4) 0.0032(4) 0.0028(4)
C6 0.0147(5) 0.0114(4) 0.0138(4) -0.0014(3) 0.0013(3) 0.0047(4)
C7 0.0155(5) 0.0120(4) 0.0143(4) -0.0002(4) 0.0025(4) 0.0057(4)
C8 0.0133(5) 0.0142(4) 0.0156(5) -0.0016(4) 0.0029(4) 0.0064(4)
C9 0.0161(5) 0.0113(4) 0.0148(5) -0.0022(3) 0.0026(4) 0.0047(4)
C10 0.0202(5) 0.0165(5) 0.0189(5) -0.0015(4) 0.0063(4) 0.0075(4)
C11 0.0266(6) 0.0185(5) 0.0206(5) -0.0024(4) 0.0072(5) 0.0096(4)
C12 0.0301(7) 0.0138(5) 0.0174(5) -0.0005(4) 0.0042(4) 0.0085(4)
C13 0.0256(6) 0.0164(5) 0.0196(5) 0.0040(4) 0.0053(4) 0.0091(4)
C14 0.0211(5) 0.0150(5) 0.0183(5) 0.0018(4) 0.0062(4) 0.0084(4)
C15 0.0179(5) 0.0168(5) 0.0245(6) -0.0048(4) 0.0038(4) 0.0090(4)
C16 0.0130(4) 0.0102(4) 0.0153(5) -0.0014(3) 0.0012(3) 0.0053(4)
C17 0.0141(5) 0.0108(4) 0.0169(5) -0.0020(3) 0.0015(4) 0.0053(4)
C18 0.0180(5) 0.0117(4) 0.0196(5) -0.0042(4) -0.0001(4) 0.0044(4)
C19 0.0243(6) 0.0126(5) 0.0175(5) -0.0044(4) 0.0013(4) 0.0022(4)
C20 0.0216(5) 0.0131(5) 0.0159(5) -0.0026(4) 0.0022(4) 0.0028(4)
C21 0.0155(5) 0.0114(4) 0.0145(5) -0.0012(3) 0.0018(4) 0.0051(4)
C22 0.0164(5) 0.0121(4) 0.0144(5) -0.0008(4) 0.0033(4) 0.0057(4)
C23 0.0131(4) 0.0121(4) 0.0163(5) -0.0008(3) 0.0034(4) 0.0063(4)
C24 0.0138(4) 0.0121(4) 0.0143(4) -0.0018(3) 0.0027(3) 0.0051(4)
C25 0.0203(5) 0.0149(5) 0.0155(5) 0.0013(4) 0.0042(4) 0.0052(4)
C26 0.0235(6) 0.0196(5) 0.0146(5) 0.0012(4) 0.0039(4) 0.0063(4)
C27 0.0201(5) 0.0180(5) 0.0162(5) -0.0002(4) 0.0015(4) 0.0095(4)
C28 0.0243(6) 0.0125(4) 0.0161(5) 0.0001(4) 0.0033(4) 0.0059(4)
C29 0.0219(5) 0.0120(4) 0.0141(5) 0.0008(4) 0.0037(4) 0.0047(4)
C30 0.0168(5) 0.0165(5) 0.0286(6) -0.0030(4) 0.0051(4) 0.0115(5)

loop_
_atom_type_symbol
_atom_type_description
_atom_type_scat_dispersion_real
_atom_type_scat_dispersion_imag
_atom_type_scat_source
C C 0.0033 0.0016 'International Tables Vol C Tables 4.2.6.8 and 6.1.1.4'
H H 0.0000 0.0000 'International Tables Vol C Tables 4.2.6.8 and 6.1.1.4'
N N 0.0061 0.0033 'International Tables Vol C Tables 4.2.6.8 and 6.1.1.4'
O O 0.0106 0.0060 'International Tables Vol C Tables 4.2.6.8 and 6.1.1.4'
F F 0.0171 0.0103 'International Tables Vol C Tables 4.2.6.8 and 6.1.1.4'
Pd Pd -0.9988 1.0072 'International Tables Vol C Tables 4.2.6.8 and 6.1.1.4'

loop_
_geom_angle_atom_site_label_1
_geom_angle_atom_site_label_2
_geom_angle_atom_site_label_3
_geom_angle_site_symmetry_1
_geom_angle_site_symmetry_3
_geom_angle
_geom_angle_publ_flag
O1 Pd1 O2 . . 179.60(3) ?
O1 Pd1 N1 . . 92.57(4) ?
O2 Pd1 N1 . . 87.15(4) ?
O1 Pd1 N2 . . 87.59(4) ?
O2 Pd1 N2 . . 92.70(4) ?
N1 Pd1 N2 . . 179.85(4) ?
C1 O1 Pd1 . . 126.95(8) ?
C16 O2 Pd1 . . 126.89(8) ?
C2 O3 C15 . . 116.63(10) ?
C17 O4 C30 . . 116.34(10) ?
C7 N1 C8 . . 115.47(10) ?
C7 N1 Pd1 . . 123.53(8) ?
C8 N1 Pd1 . . 121.00(7) ?
C22 N2 C23 . . 115.28(10) ?
C22 N2 Pd1 . . 123.34(8) ?
C23 N2 Pd1 . . 121.36(7) ?
O1 C1 C6 . . 125.61(10) ?
O1 C1 C2 . . 116.59(10) ?
C6 C1 C2 . . 117.80(10) ?
O3 C2 C3 . . 125.21(11) ?
O3 C2 C1 . . 113.62(10) ?
C3 C2 C1 . . 121.16(11) ?
C2 C3 C4 . . 120.27(11) ?
C2 C3 H3A . . 119.9 ?
C4 C3 H3A . . 119.9 ?
C5 C4 C3 . . 120.00(12) ?
C5 C4 H4A . . 120.0 ?
C3 C4 H4A . . 120.0 ?
C4 C5 C6 . . 120.70(12) ?
C4 C5 H5A . . 119.7 ?
C6 C5 H5A . . 119.7 ?
C1 C6 C5 . . 120.05(11) ?
C1 C6 C7 . . 122.95(10) ?
C5 C6 C7 . . 116.98(11) ?
N1 C7 C6 . . 128.04(11) ?
N1 C7 H7A . . 116.0 ?
C6 C7 H7A . . 116.0 ?
N1 C8 C9 . . 112.50(10) ?
N1 C8 H8A . . 109.1 ?
C9 C8 H8A . . 109.1 ?
N1 C8 H8B . . 109.1 ?
C9 C8 H8B . . 109.1 ?
H8A C8 H8B . . 107.8 ?
C10 C9 C14 . . 118.88(12) ?
C10 C9 C8 . . 119.18(11) ?
C14 C9 C8 . . 121.93(10) ?
C9 C10 C11 . . 121.15(12) ?
C9 C10 H10A . . 119.4 ?
C11 C10 H10A . . 119.4 ?
C12 C11 C10 . . 118.16(12) ?
C12 C11 H11A . . 120.9 ?
C10 C11 H11A . . 120.9 ?
F1 C12 C11 . . 118.70(12) ?
F1 C12 C13 . . 118.39(13) ?
C11 C12 C13 . . 122.90(13) ?
C12 C13 C14 . . 118.01(12) ?
C12 C13 H13A . . 121.0 ?
C14 C13 H13A . . 121.0 ?
C13 C14 C9 . . 120.89(11) ?
C13 C14 H14A . . 119.6 ?
C9 C14 H14A . . 119.6 ?
O3 C15 H15A . . 109.5 ?
O3 C15 H15B . . 109.5 ?
H15A C15 H15B . . 109.5 ?
O3 C15 H15C . . 109.5 ?
H15A C15 H15C . . 109.5 ?
H15B C15 H15C . . 109.5 ?
O2 C16 C21 . . 125.54(10) ?
O2 C16 C17 . . 116.76(10) ?
C21 C16 C17 . . 117.69(10) ?
O4 C17 C18 . . 124.87(11) ?
O4 C17 C16 . . 113.91(10) ?
C18 C17 C16 . . 121.21(11) ?
C17 C18 C19 . . 120.21(11) ?
C17 C18 H18A . . 119.9 ?
C19 C18 H18A . . 119.9 ?
C20 C19 C18 . . 119.96(11) ?
C20 C19 H19A . . 120.0 ?
C18 C19 H19A . . 120.0 ?
C19 C20 C21 . . 120.91(12) ?
C19 C20 H20A . . 119.5 ?
C21 C20 H20A . . 119.5 ?
C16 C21 C20 . . 120.01(11) ?
C16 C21 C22 . . 123.08(10) ?
C20 C21 C22 . . 116.84(11) ?
N2 C22 C21 . . 128.03(11) ?
N2 C22 H22A . . 116.0 ?
C21 C22 H22A . . 116.0 ?
N2 C23 C24 . . 111.43(10) ?
N2 C23 H23A . . 109.3 ?
C24 C23 H23A . . 109.3 ?
N2 C23 H23B . . 109.3 ?
C24 C23 H23B . . 109.3 ?
H23A C23 H23B . . 108.0 ?
C25 C24 C29 . . 118.91(11) ?
C25 C24 C23 . . 120.18(10) ?
C29 C24 C23 . . 120.91(10) ?
C24 C25 C26 . . 121.27(11) ?
C24 C25 H25A . . 119.4 ?
C26 C25 H25A . . 119.4 ?
C27 C26 C25 . . 117.94(11) ?
C27 C26 H26A . . 121.0 ?
C25 C26 H26A . . 121.0 ?
F2 C27 C26 . . 118.60(11) ?
F2 C27 C28 . . 118.47(12) ?
C26 C27 C28 . . 122.92(12) ?
C27 C28 C29 . . 118.09(11) ?
C27 C28 H28A . . 121.0 ?
C29 C28 H28A . . 121.0 ?
C28 C29 C24 . . 120.88(11) ?
C28 C29 H29A . . 119.6 ?
C24 C29 H29A . . 119.6 ?
O4 C30 H30A . . 109.5 ?
O4 C30 H30B . . 109.5 ?
H30A C30 H30B . . 109.5 ?
O4 C30 H30C . . 109.5 ?
H30A C30 H30C . . 109.5 ?
H30B C30 H30C . . 109.5 ?

loop_
_geom_bond_atom_site_label_1
_geom_bond_atom_site_label_2
_geom_bond_site_symmetry_2
_geom_bond_distance
_geom_bond_publ_flag
Pd1 O1 . 1.9717(9) ?
Pd1 O2 . 1.9727(9) ?
Pd1 N1 . 2.0194(10) ?
Pd1 N2 . 2.0209(10) ?
F1 C12 . 1.3624(16) ?
F2 C27 . 1.3599(15) ?
O1 C1 . 1.3081(14) ?
O2 C16 . 1.3053(14) ?
O3 C2 . 1.3674(15) ?
O3 C15 . 1.4261(15) ?
O4 C17 . 1.3639(15) ?
O4 C30 . 1.4241(16) ?
N1 C7 . 1.2974(15) ?
N1 C8 . 1.4817(15) ?
N2 C22 . 1.2974(15) ?
N2 C23 . 1.4888(15) ?
C1 C6 . 1.4136(16) ?
C1 C2 . 1.4305(16) ?
C2 C3 . 1.3804(17) ?
C3 C4 . 1.4117(19) ?
C3 H3A . 0.9500 ?
C4 C5 . 1.3725(18) ?
C4 H4A . 0.9500 ?
C5 C6 . 1.4232(17) ?
C5 H5A . 0.9500 ?
C6 C7 . 1.4388(17) ?
C7 H7A . 0.9500 ?
C8 C9 . 1.5111(18) ?
C8 H8A . 0.9900 ?
C8 H8B . 0.9900 ?
C9 C10 . 1.3951(17) ?
C9 C14 . 1.3983(17) ?
C10 C11 . 1.3951(19) ?
C10 H10A . 0.9500 ?
C11 C12 . 1.376(2) ?
C11 H11A . 0.9500 ?
C12 C13 . 1.3882(19) ?
C13 C14 . 1.3962(18) ?
C13 H13A . 0.9500 ?
C14 H14A . 0.9500 ?
C15 H15A . 0.9800 ?
C15 H15B . 0.9800 ?
C15 H15C . 0.9800 ?
C16 C21 . 1.4156(16) ?
C16 C17 . 1.4339(16) ?
C17 C18 . 1.3818(17) ?
C18 C19 . 1.4132(19) ?
C18 H18A . 0.9500 ?
C19 C20 . 1.3721(18) ?
C19 H19A . 0.9500 ?
C20 C21 . 1.4225(17) ?
C20 H20A . 0.9500 ?
C21 C22 . 1.4394(17) ?
C22 H22A . 0.9500 ?
C23 C24 . 1.5117(17) ?
C23 H23A . 0.9900 ?
C23 H23B . 0.9900 ?
C24 C25 . 1.3934(16) ?
C24 C29 . 1.3996(17) ?
C25 C26 . 1.3934(18) ?
C25 H25A . 0.9500 ?
C26 C27 . 1.3813(18) ?
C26 H26A . 0.9500 ?
C27 C28 . 1.3862(17) ?
C28 C29 . 1.3929(18) ?
C28 H28A . 0.9500 ?
C29 H29A . 0.9500 ?
C30 H30A . 0.9800 ?
C30 H30B . 0.9800 ?
C30 H30C . 0.9800 ?

loop_
_geom_hbond_atom_site_label_D
_geom_hbond_atom_site_label_H
_geom_hbond_atom_site_label_A
_geom_hbond_site_symmetry_A
_geom_hbond_distance_DH
_geom_hbond_distance_HA
_geom_hbond_distance_DA
_geom_hbond_angle_DHA
_geom_hbond_publ_flag
C29 H29A O1 . 0.95 2.45 3.2051(15) 136 yes
C8 H8B Cg2 2_555 0.99 2.67 3.3882(13) 130 yes
C15 H15B Cg5 2_655 0.98 2.71 3.6530(15) 162 yes
C23 H23A Cg1 2_655 0.99 2.67 3.3612(13) 127 yes
C30 H30C Cg3 2_555 0.98 2.69 3.6146(16) 158 yes
